data_1520542
loop_
_publ_author_name
'Zhao, Shuai'
'Zhao, Yuan-Yuan'
'Lin, Jun-Bing'
'Xie, Ting'
'Liang, Yong-Min'
'Xu, Peng-Fei'

_publ_section_title
;
 Organocatalyzed Asymmetric Vinylogous Allylic-Allylic Alkylation of
 Morita-Baylis-Hillman Carbonates with Olefinic Azlactones: Facile Access
 to Chiral Multifunctional \a-Amino Acid Derivatives.
;
_journal_issue 13
_journal_name_full 'Organic letters'
_journal_page_first 3206
_journal_page_last 3209
_journal_paper_doi 10.1021/acs.orglett.5b01066
_journal_volume 17
_journal_year 2015
_chemical_absolute_configuration ad
_chemical_formula_moiety 'C32 H25 N O4'
_chemical_formula_sum 'C32 H25 N O4'
_chemical_formula_weight 487.53
_chemical_name_systematic
;
 ? 
;
_space_group_crystal_system monoclinic
_space_group_IT_number 4
_space_group_name_Hall 'P 2yb'
_space_group_name_H-M_alt 'P 1 21 1'
_symmetry_space_group_name_Hall 'P 2yb'
_symmetry_space_group_name_H-M 'P 1 21 1'
_atom_sites_solution_hydrogens geom
_atom_sites_solution_primary direct
_atom_sites_solution_secondary difmap
_audit_creation_date 2015-01-23
_audit_creation_method
;
Olex2 1.2
(compiled 2014.11.28 svn.r3106 for OlexSys, GUI svn.r4959)
;
_cell_angle_alpha 90.00
_cell_angle_beta 100.915(2)
_cell_angle_gamma 90.00
_cell_formula_units_Z 2
_cell_length_a 6.62144(14)
_cell_length_b 20.1343(4)
_cell_length_c 9.3620(2)
_cell_measurement_reflns_used 4217
_cell_measurement_temperature 293.69(10)
_cell_measurement_theta_max 69.6850
_cell_measurement_theta_min 5.2820
_cell_volume 1225.54(4)
_computing_cell_refinement
;
CrysAlisPro, Agilent Technologies,
Version 1.171.37.33 (release 27-03-2014 CrysAlis171 .NET)
(compiled Mar 27 2014,17:12:48)
;
_computing_data_collection
;
CrysAlisPro, Agilent Technologies,
Version 1.171.37.33 (release 27-03-2014 CrysAlis171 .NET)
(compiled Mar 27 2014,17:12:48)
;
_computing_data_reduction
;
CrysAlisPro, Agilent Technologies,
Version 1.171.37.33 (release 27-03-2014 CrysAlis171 .NET)
(compiled Mar 27 2014,17:12:48)
;
_computing_molecular_graphics 'Olex2 (Dolomanov et al., 2009)'
_computing_publication_material 'Olex2 (Dolomanov et al., 2009)'
_computing_structure_refinement 'ShelXL (Sheldrick, 2008)'
_computing_structure_solution 'ShelXS (Sheldrick, 2008)'
_diffrn_ambient_environment air
_diffrn_ambient_temperature 293.69(10)
_diffrn_detector 'CCD plate'
_diffrn_detector_area_resol_mean 16.0733
_diffrn_detector_type Eos
_diffrn_measured_fraction_theta_full 0.980
_diffrn_measured_fraction_theta_max 0.980
_diffrn_measurement_details
;
  1 omega  100.00  178.00   1.0000    6.0000
omega____ theta____ kappa____ phi______ frames
    -      108.0000   50.0000    0.0000 78

  2 omega  107.00  178.00   1.0000    6.0000
omega____ theta____ kappa____ phi______ frames
    -      108.0000   12.0000  -30.0000 71

  3 omega  107.00  143.00   1.0000    6.0000
omega____ theta____ kappa____ phi______ frames
    -      108.0000  -91.0000 -150.0000 36

  4 omega   59.00   92.00   1.0000    6.0000
omega____ theta____ kappa____ phi______ frames
    -      108.0000  -91.0000 -150.0000 33

  5 omega   55.00  115.00   1.0000    6.0000
omega____ theta____ kappa____ phi______ frames
    -      108.0000 -111.0000 -180.0000 60

  6 omega   52.00  109.00   1.0000    4.0000
omega____ theta____ kappa____ phi______ frames
    -       54.0000 -125.0000 -180.0000 57

  7 omega   38.00   78.00   1.0000    6.0000
omega____ theta____ kappa____ phi______ frames
    -      108.0000  -25.0000 -180.0000 40

  8 omega   44.00   83.00   1.0000    6.0000
omega____ theta____ kappa____ phi______ frames
    -      108.0000  -25.0000 -120.0000 39

  9 omega   45.00   71.00   1.0000    6.0000
omega____ theta____ kappa____ phi______ frames
    -      108.0000   12.0000  -30.0000 26

 10 omega   51.00   94.00   1.0000    6.0000
omega____ theta____ kappa____ phi______ frames
    -      108.0000  -25.0000  -30.0000 43

 11 omega   59.00  102.00   1.0000    6.0000
omega____ theta____ kappa____ phi______ frames
    -      108.0000  -50.0000   30.0000 43

 12 omega   44.00   71.00   1.0000    6.0000
omega____ theta____ kappa____ phi______ frames
    -      108.0000  -50.0000  150.0000 27

 13 omega   36.00   93.00   1.0000    6.0000
omega____ theta____ kappa____ phi______ frames
    -      108.0000  -38.0000   90.0000 57

 14 omega   45.00  104.00   1.0000    6.0000
omega____ theta____ kappa____ phi______ frames
    -      108.0000 -111.0000   94.0000 59

 15 omega   35.00   85.00   1.0000    6.0000
omega____ theta____ kappa____ phi______ frames
    -      108.0000  -25.0000   30.0000 50

 16 omega   37.00   92.00   1.0000    6.0000
omega____ theta____ kappa____ phi______ frames
    -      108.0000  -38.0000  -60.0000 55

 17 omega   36.00  135.00   1.0000    6.0000
omega____ theta____ kappa____ phi______ frames
    -      108.0000  -91.0000  -90.0000 99

 18 omega   30.00  120.00   1.0000    4.0000
omega____ theta____ kappa____ phi______ frames
    -       54.0000   38.0000  120.0000 90

 19 omega   88.00  158.00   1.0000    6.0000
omega____ theta____ kappa____ phi______ frames
    -      108.0000   63.0000  150.0000 70

 20 omega   60.00  120.00   1.0000    4.0000
omega____ theta____ kappa____ phi______ frames
    -       54.0000   77.0000  -30.0000 60

 21 omega   21.00   55.00   1.0000    2.0000
omega____ theta____ kappa____ phi______ frames
    -        0.0000   77.0000  -60.0000 34

 22 omega   25.00   52.00   1.0000    2.0000
omega____ theta____ kappa____ phi______ frames
    -        0.0000   57.0000    0.0000 27

 23 omega   10.00  126.00   1.0000    4.0000
omega____ theta____ kappa____ phi______ frames
    -       54.0000   19.0000 -120.0000 116

 24 omega    6.00   39.00   1.0000    2.0000
omega____ theta____ kappa____ phi______ frames
    -        0.0000   57.0000 -180.0000 33

 25 omega  -29.00   18.00   1.0000    2.0000
omega____ theta____ kappa____ phi______ frames
    -        0.0000   77.0000  -60.0000 47

 26 omega  -18.00   67.00   1.0000    4.0000
omega____ theta____ kappa____ phi______ frames
    -       54.0000  -38.0000   60.0000 85

 27 omega   23.00   80.00   1.0000    4.0000
omega____ theta____ kappa____ phi______ frames
    -       54.0000  -38.0000  120.0000 57
;
_diffrn_measurement_device 'four-circle diffractometer'
_diffrn_measurement_device_type 'SuperNova, Dual, Cu at zero, Eos'
_diffrn_measurement_method '\w scans'
_diffrn_orient_matrix_UB_11 -0.1187395000
_diffrn_orient_matrix_UB_12 0.0585481000
_diffrn_orient_matrix_UB_13 0.0506683000
_diffrn_orient_matrix_UB_21 -0.0903175000
_diffrn_orient_matrix_UB_22 -0.0470331000
_diffrn_orient_matrix_UB_23 0.1015684000
_diffrn_orient_matrix_UB_31 0.1841715000
_diffrn_orient_matrix_UB_32 0.0146888000
_diffrn_orient_matrix_UB_33 0.1231876000
_diffrn_radiation_monochromator mirror
_diffrn_radiation_probe x-ray
_diffrn_radiation_type CuK\a
_diffrn_radiation_wavelength 1.54184
_diffrn_reflns_av_R_equivalents 0.0177
_diffrn_reflns_av_unetI/netI 0.0246
_diffrn_reflns_limit_h_max 7
_diffrn_reflns_limit_h_min -7
_diffrn_reflns_limit_k_max 24
_diffrn_reflns_limit_k_min -24
_diffrn_reflns_limit_l_max 11
_diffrn_reflns_limit_l_min -8
_diffrn_reflns_number 8046
_diffrn_reflns_theta_full 69.79
_diffrn_reflns_theta_max 69.79
_diffrn_reflns_theta_min 4.39
_diffrn_source 'sealed X-ray tube'
_diffrn_source_type 'SuperNova (Cu) X-ray Source'
_exptl_absorpt_coefficient_mu 0.699
_exptl_absorpt_correction_T_max 1.00000
_exptl_absorpt_correction_T_min 0.79501
_exptl_absorpt_correction_type multi-scan
_exptl_absorpt_process_details
;
CrysAlisPro, Agilent Technologies,
Version 1.171.37.33 (release 27-03-2014 CrysAlis171 .NET)
(compiled Mar 27 2014,17:12:48)
Empirical absorption correction using spherical harmonics,
 implemented in SCALE3 ABSPACK scaling algorithm.
;
_exptl_crystal_colour 'clear light colourless'
_exptl_crystal_colour_lustre clear
_exptl_crystal_colour_modifier light
_exptl_crystal_colour_primary colourless
_exptl_crystal_density_diffrn 1.321
_exptl_crystal_density_method 'not measured'
_exptl_crystal_description block
_exptl_crystal_F_000 512
_exptl_crystal_size_max 0.31
_exptl_crystal_size_mid 0.26
_exptl_crystal_size_min 0.25
_refine_diff_density_max 0.103
_refine_diff_density_min -0.149
_refine_diff_density_rms 0.033
_refine_ls_abs_structure_details 'Flack H D (1983), Acta Cryst. A39, 876-881'
_refine_ls_abs_structure_Flack -0.07(15)
_refine_ls_extinction_method none
_refine_ls_goodness_of_fit_ref 1.026
_refine_ls_hydrogen_treatment mixed
_refine_ls_matrix_type full
_refine_ls_number_parameters 343
_refine_ls_number_reflns 4496
_refine_ls_number_restraints 1
_refine_ls_restrained_S_all 1.026
_refine_ls_R_factor_all 0.0336
_refine_ls_R_factor_gt 0.0312
_refine_ls_shift/su_max 0.000
_refine_ls_shift/su_mean 0.000
_refine_ls_structure_factor_coef Fsqd
_refine_ls_weighting_details 'calc w=1/[\s^2^(Fo^2^)+(0.0481P)^2^+0.0482P] where P=(Fo^2^+2Fc^2^)/3'
_refine_ls_weighting_scheme calc
_refine_ls_wR_factor_gt 0.0776
_refine_ls_wR_factor_ref 0.0796
_reflns_number_gt 4247
_reflns_number_total 4496
_reflns_threshold_expression >2sigma(I)
_cod_data_source_file ol5b01066_si_001.cif
_cod_data_source_block zhaoshuai0122
_cod_depositor_comments 'Adding full bibliography for 1520542.cif.'
_cod_database_code 1520542
_reflns_odcompleteness_completeness 99.87
_reflns_odcompleteness_iscentric 1
_reflns_odcompleteness_theta 66.97
_olex2_refinement_description
;
1. Fixed Uiso
 At 1.2 times of:
  All C(H) groups, All C(H,H) groups
 At 1.5 times of:
  All C(H,H,H) groups
2.a Ternary CH refined with riding coordinates:
 C11(H11)
2.b Secondary CH2 refined with riding coordinates:
 C16(H16A,H16B)
2.c Aromatic/amide H refined with riding coordinates:
 C2(H2), C3(H3), C4(H4), C5(H5), C7(H7), C8(H8), C9(H9), C19(H19), C20(H20),
 C21(H21), C22(H22), C23(H23), C28(H28), C29(H29), C30(H30), C31(H31), C32(H32)
2.d Idealised Me refined as rotating group:
 C15(H15A,H15B,H15C)
;
_olex2_date_sample_data_collection 2015-01-22
_olex2_submission_special_instructions 'No special instructions were received'

loop_
_space_group_symop_id
_space_group_symop_operation_xyz
1 'x, y, z'
2 '-x, y+1/2, -z'

loop_
_atom_site_label
_atom_site_type_symbol
_atom_site_fract_x
_atom_site_fract_y
_atom_site_fract_z
_atom_site_U_iso_or_equiv
_atom_site_adp_type
_atom_site_occupancy
_atom_site_calc_flag
_atom_site_refinement_flags_posn
O1 O -0.90125(18) -0.21908(7) -1.03588(14) 0.0560(3) Uani 1 d .
O2 O -1.1178(2) -0.18172(7) -1.23145(14) 0.0596(3) Uani 1 d .
O3 O -0.93270(19) -0.34181(8) -0.65799(12) 0.0592(3) Uani 1 d .
O4 O -0.71320(17) -0.40923(6) -0.74497(11) 0.0459(3) Uani 1 d .
N1 N -0.85259(18) -0.41415(6) -0.98352(13) 0.0372(3) Uani 1 d .
C1 C -1.2587(2) -0.13392(8) -0.70264(16) 0.0395(3) Uani 1 d .
C2 C -1.0849(3) -0.10127(8) -0.73680(19) 0.0470(4) Uani 1 d .
H2 H -1.0110 -0.1215 -0.8001 0.056 Uiso 1 calc R
C3 C -1.0229(3) -0.04049(10) -0.6787(2) 0.0599(5) Uani 1 d .
H3 H -0.9084 -0.0200 -0.7034 0.072 Uiso 1 calc R
C4 C -1.1299(4) -0.00897(10) -0.5828(2) 0.0655(5) Uani 1 d .
H4 H -1.0876 0.0325 -0.5446 0.079 Uiso 1 calc R
C5 C -1.2958(3) -0.03906(11) -0.5457(2) 0.0629(5) Uani 1 d .
H5 H -1.3654 -0.0180 -0.4810 0.076 Uiso 1 calc R
C6 C -1.3653(3) -0.10168(9) -0.60307(18) 0.0490(4) Uani 1 d .
C7 C -1.5399(3) -0.13271(11) -0.5654(2) 0.0582(5) Uani 1 d .
H7 H -1.6082 -0.1123 -0.4992 0.070 Uiso 1 calc R
C8 C -1.6083(3) -0.19136(11) -0.6243(2) 0.0601(5) Uani 1 d .
H8 H -1.7231 -0.2112 -0.5984 0.072 Uiso 1 calc R
C9 C -1.5057(3) -0.22293(9) -0.7256(2) 0.0502(4) Uani 1 d .
H9 H -1.5573 -0.2629 -0.7673 0.060 Uiso 1 calc R
C10 C -1.3328(2) -0.19637(8) -0.76390(16) 0.0384(3) Uani 1 d .
C11 C -1.2202(2) -0.23217(7) -0.86997(16) 0.0350(3) Uani 1 d .
H11 H -1.0731 -0.2309 -0.8278 0.042 Uiso 1 calc R
C12 C -1.2484(2) -0.19794(7) -1.01740(16) 0.0378(3) Uani 1 d .
C13 C -1.4211(3) -0.16865(11) -1.0793(2) 0.0564(4) Uani 1 d .
H13A H -1.432(3) -0.1499(10) -1.173(2) 0.051(5) Uiso 1 d .
H13B H -1.540(3) -0.1676(10) -1.024(2) 0.057(6) Uiso 1 d .
C14 C -1.0699(2) -0.20128(8) -1.09290(17) 0.0412(3) Uani 1 d .
C15 C -0.9571(4) -0.18646(12) -1.3167(2) 0.0701(6) Uani 1 d .
H15A H -1.0064 -0.1689 -1.4122 0.105 Uiso 1 calc GR
H15B H -0.9190 -0.2322 -1.3241 0.105 Uiso 1 calc GR
H15C H -0.8394 -0.1615 -1.2701 0.105 Uiso 1 calc GR
C16 C -1.2836(2) -0.30641(7) -0.88815(16) 0.0376(3) Uani 1 d .
H16A H -1.2655 -0.3268 -0.7927 0.045 Uiso 1 calc R
H16B H -1.4286 -0.3089 -0.9315 0.045 Uiso 1 calc R
C17 C -1.1631(2) -0.34564(7) -0.98072(14) 0.0342(3) Uani 1 d .
C18 C -1.2439(2) -0.34993(7) -1.13845(15) 0.0361(3) Uani 1 d .
C19 C -1.4552(2) -0.34856(10) -1.19358(19) 0.0518(4) Uani 1 d .
H19 H -1.5464 -0.3462 -1.1295 0.062 Uiso 1 calc R
C20 C -1.5309(3) -0.35064(12) -1.3405(2) 0.0625(5) Uani 1 d .
H20 H -1.6723 -0.3509 -1.3746 0.075 Uiso 1 calc R
C21 C -1.3995(3) -0.35229(11) -1.43771(19) 0.0615(5) Uani 1 d .
H21 H -1.4512 -0.3528 -1.5372 0.074 Uiso 1 calc R
C22 C -1.1909(3) -0.35321(11) -1.38649(18) 0.0598(5) Uani 1 d .
H22 H -1.1011 -0.3541 -1.4518 0.072 Uiso 1 calc R
C23 C -1.1134(3) -0.35279(9) -1.23849(16) 0.0481(4) Uani 1 d .
H23 H -0.9719 -0.3545 -1.2054 0.058 Uiso 1 calc R
C24 C -0.9832(2) -0.37432(7) -0.91650(15) 0.0358(3) Uani 1 d .
C25 C -0.8901(2) -0.37033(8) -0.76098(16) 0.0411(3) Uani 1 d .
C26 C -0.7043(2) -0.43214(8) -0.88311(16) 0.0375(3) Uani 1 d .
C27 C -0.5247(2) -0.47179(7) -0.89627(17) 0.0389(3) Uani 1 d .
C28 C -0.3639(3) -0.48097(8) -0.77836(19) 0.0475(4) Uani 1 d .
H28 H -0.3735 -0.4640 -0.6875 0.057 Uiso 1 calc R
C29 C -0.1898(3) -0.51543(9) -0.7969(2) 0.0558(4) Uani 1 d .
H29 H -0.0822 -0.5215 -0.7184 0.067 Uiso 1 calc R
C30 C -0.1756(3) -0.54062(9) -0.9311(2) 0.0570(5) Uani 1 d .
H30 H -0.0568 -0.5627 -0.9436 0.068 Uiso 1 calc R
C31 C -0.3360(3) -0.53336(9) -1.0468(2) 0.0555(4) Uani 1 d .
H31 H -0.3271 -0.5517 -1.1365 0.067 Uiso 1 calc R
C32 C -0.5102(3) -0.49887(8) -1.03037(19) 0.0474(4) Uani 1 d .
H32 H -0.6180 -0.4938 -1.1092 0.057 Uiso 1 calc R

loop_
_atom_site_aniso_label
_atom_site_aniso_U_11
_atom_site_aniso_U_22
_atom_site_aniso_U_33
_atom_site_aniso_U_23
_atom_site_aniso_U_13
_atom_site_aniso_U_12
O1 0.0358(6) 0.0794(9) 0.0556(7) 0.0101(6) 0.0156(5) -0.0004(6)
O2 0.0597(8) 0.0812(9) 0.0425(6) 0.0129(6) 0.0211(6) 0.0065(7)
O3 0.0625(7) 0.0835(9) 0.0322(6) -0.0081(6) 0.0108(5) 0.0120(7)
O4 0.0448(6) 0.0598(7) 0.0313(5) 0.0000(5) 0.0024(4) 0.0079(5)
N1 0.0364(6) 0.0432(6) 0.0324(6) -0.0012(5) 0.0072(5) 0.0039(5)
C1 0.0380(7) 0.0474(8) 0.0320(7) 0.0002(6) 0.0037(6) 0.0091(6)
C2 0.0444(9) 0.0493(9) 0.0470(9) -0.0059(7) 0.0080(7) 0.0018(7)
C3 0.0564(11) 0.0580(11) 0.0630(11) -0.0092(9) 0.0053(9) -0.0043(9)
C4 0.0759(13) 0.0531(10) 0.0628(12) -0.0164(9) 0.0009(10) 0.0010(10)
C5 0.0742(13) 0.0629(11) 0.0510(10) -0.0167(9) 0.0100(9) 0.0158(10)
C6 0.0526(9) 0.0567(10) 0.0375(8) -0.0047(7) 0.0077(7) 0.0141(8)
C7 0.0560(10) 0.0728(12) 0.0515(10) -0.0070(9) 0.0251(8) 0.0148(9)
C8 0.0509(10) 0.0752(12) 0.0625(11) -0.0007(9) 0.0318(9) 0.0045(9)
C9 0.0438(9) 0.0557(10) 0.0556(10) -0.0044(8) 0.0206(7) 0.0017(7)
C10 0.0351(7) 0.0469(8) 0.0339(7) -0.0003(6) 0.0083(6) 0.0074(6)
C11 0.0299(7) 0.0409(7) 0.0355(7) -0.0023(6) 0.0093(6) 0.0017(5)
C12 0.0380(8) 0.0383(7) 0.0378(7) -0.0008(6) 0.0091(6) 0.0005(6)
C13 0.0510(10) 0.0707(12) 0.0483(10) 0.0119(9) 0.0112(8) 0.0149(9)
C14 0.0423(8) 0.0420(8) 0.0420(8) 0.0016(6) 0.0147(6) -0.0048(6)
C15 0.0787(14) 0.0858(15) 0.0561(11) 0.0096(10) 0.0389(11) 0.0005(12)
C16 0.0368(7) 0.0427(8) 0.0362(7) 0.0004(6) 0.0143(6) 0.0006(6)
C17 0.0355(7) 0.0359(6) 0.0329(7) 0.0002(6) 0.0106(5) -0.0031(6)
C18 0.0380(7) 0.0357(7) 0.0344(7) -0.0005(6) 0.0063(6) 0.0007(6)
C19 0.0413(8) 0.0670(11) 0.0461(9) 0.0008(8) 0.0060(7) -0.0015(8)
C20 0.0456(9) 0.0821(13) 0.0531(10) -0.0020(10) -0.0073(8) -0.0048(9)
C21 0.0737(12) 0.0701(12) 0.0342(8) -0.0071(8) -0.0059(8) 0.0074(10)
C22 0.0673(12) 0.0779(13) 0.0350(8) -0.0004(8) 0.0119(8) 0.0177(10)
C23 0.0452(9) 0.0652(11) 0.0340(7) 0.0008(7) 0.0081(6) 0.0091(8)
C24 0.0374(7) 0.0409(7) 0.0307(7) -0.0014(6) 0.0105(6) -0.0013(6)
C25 0.0417(8) 0.0493(8) 0.0332(7) -0.0004(6) 0.0094(6) 0.0014(6)
C26 0.0386(8) 0.0397(7) 0.0343(7) -0.0001(6) 0.0074(6) -0.0020(6)
C27 0.0353(7) 0.0370(7) 0.0439(8) 0.0032(6) 0.0062(6) -0.0006(6)
C28 0.0466(9) 0.0475(9) 0.0455(9) 0.0035(7) 0.0015(7) 0.0027(7)
C29 0.0425(9) 0.0504(10) 0.0680(11) 0.0066(8) -0.0057(8) 0.0059(7)
C30 0.0441(9) 0.0456(9) 0.0812(13) -0.0013(9) 0.0113(9) 0.0080(7)
C31 0.0536(10) 0.0528(10) 0.0622(11) -0.0094(9) 0.0160(8) 0.0043(8)
C32 0.0435(9) 0.0486(9) 0.0479(9) -0.0040(7) 0.0033(7) 0.0037(7)

loop_
_atom_type_symbol
_atom_type_description
_atom_type_scat_dispersion_real
_atom_type_scat_dispersion_imag
_atom_type_scat_source
C C 0.0181 0.0091 'International Tables Vol C Tables 4.2.6.8 and 6.1.1.4'
H H 0.0000 0.0000 'International Tables Vol C Tables 4.2.6.8 and 6.1.1.4'
N N 0.0311 0.0180 'International Tables Vol C Tables 4.2.6.8 and 6.1.1.4'
O O 0.0492 0.0322 'International Tables Vol C Tables 4.2.6.8 and 6.1.1.4'

loop_
_geom_angle_atom_site_label_1
_geom_angle_atom_site_label_2
_geom_angle_atom_site_label_3
_geom_angle
C14 O2 C15 116.85(15)
C26 O4 C25 105.69(11)
C26 N1 C24 106.54(12)
C2 C1 C6 117.43(15)
C2 C1 C10 123.40(14)
C6 C1 C10 119.16(15)
C1 C2 H2 119.3
C3 C2 C1 121.40(17)
C3 C2 H2 119.3
C2 C3 H3 119.6
C2 C3 C4 120.7(2)
C4 C3 H3 119.6
C3 C4 H4 120.2
C5 C4 C3 119.70(19)
C5 C4 H4 120.2
C4 C5 H5 119.2
C4 C5 C6 121.53(18)
C6 C5 H5 119.2
C5 C6 C1 119.21(18)
C5 C6 C7 121.45(17)
C7 C6 C1 119.33(16)
C6 C7 H7 119.6
C8 C7 C6 120.87(16)
C8 C7 H7 119.6
C7 C8 H8 120.0
C7 C8 C9 120.06(17)
C9 C8 H8 120.0
C8 C9 H9 119.0
C10 C9 C8 122.00(18)
C10 C9 H9 119.0
C1 C10 C11 120.15(13)
C9 C10 C1 118.55(14)
C9 C10 C11 121.30(14)
C10 C11 H11 107.2
C10 C11 C16 111.69(12)
C12 C11 C10 112.59(12)
C12 C11 H11 107.2
C12 C11 C16 110.62(12)
C16 C11 H11 107.2
C13 C12 C11 123.22(14)
C13 C12 C14 120.76(15)
C14 C12 C11 115.99(12)
C12 C13 H13A 119.6(12)
C12 C13 H13B 118.3(12)
H13A C13 H13B 122.1(17)
O1 C14 O2 123.43(14)
O1 C14 C12 123.97(14)
O2 C14 C12 112.60(13)
O2 C15 H15A 109.5
O2 C15 H15B 109.5
O2 C15 H15C 109.5
H15A C15 H15B 109.5
H15A C15 H15C 109.5
H15B C15 H15C 109.5
C11 C16 H16A 108.8
C11 C16 H16B 108.8
H16A C16 H16B 107.7
C17 C16 C11 113.93(11)
C17 C16 H16A 108.8
C17 C16 H16B 108.8
C18 C17 C16 118.35(12)
C24 C17 C16 118.94(13)
C24 C17 C18 122.69(13)
C19 C18 C17 121.12(13)
C23 C18 C17 121.53(13)
C23 C18 C19 117.30(14)
C18 C19 H19 119.3
C20 C19 C18 121.31(17)
C20 C19 H19 119.3
C19 C20 H20 119.7
C19 C20 C21 120.52(17)
C21 C20 H20 119.7
C20 C21 H21 120.3
C20 C21 C22 119.37(16)
C22 C21 H21 120.3
C21 C22 H22 119.8
C21 C22 C23 120.46(17)
C23 C22 H22 119.8
C18 C23 H23 119.5
C22 C23 C18 121.01(16)
C22 C23 H23 119.5
N1 C24 C25 107.09(12)
C17 C24 N1 127.24(13)
C17 C24 C25 125.66(13)
O3 C25 O4 120.20(14)
O3 C25 C24 134.61(15)
O4 C25 C24 105.18(12)
O4 C26 C27 116.20(13)
N1 C26 O4 115.48(13)
N1 C26 C27 128.29(14)
C28 C27 C26 121.29(14)
C32 C27 C26 119.28(14)
C32 C27 C28 119.39(15)
C27 C28 H28 120.1
C29 C28 C27 119.79(17)
C29 C28 H28 120.1
C28 C29 H29 119.9
C30 C29 C28 120.16(17)
C30 C29 H29 119.9
C29 C30 H30 119.8
C31 C30 C29 120.35(17)
C31 C30 H30 119.8
C30 C31 H31 119.9
C30 C31 C32 120.22(17)
C32 C31 H31 119.9
C27 C32 H32 120.0
C31 C32 C27 120.06(16)
C31 C32 H32 120.0

loop_
_geom_bond_atom_site_label_1
_geom_bond_atom_site_label_2
_geom_bond_distance
O1 C14 1.198(2)
O2 C14 1.335(2)
O2 C15 1.449(2)
O3 C25 1.2009(19)
O4 C25 1.3932(19)
O4 C26 1.3848(18)
N1 C24 1.4107(18)
N1 C26 1.277(2)
C1 C2 1.414(2)
C1 C6 1.428(2)
C1 C10 1.430(2)
C2 H2 0.9300
C2 C3 1.370(3)
C3 H3 0.9300
C3 C4 1.397(3)
C4 H4 0.9300
C4 C5 1.356(3)
C5 H5 0.9300
C5 C6 1.413(3)
C6 C7 1.416(3)
C7 H7 0.9300
C7 C8 1.345(3)
C8 H8 0.9300
C8 C9 1.417(2)
C9 H9 0.9300
C9 C10 1.372(2)
C10 C11 1.5302(19)
C11 H11 0.9800
C11 C12 1.522(2)
C11 C16 1.553(2)
C12 C13 1.319(2)
C12 C14 1.489(2)
C13 H13A 0.94(2)
C13 H13B 1.02(2)
C15 H15A 0.9600
C15 H15B 0.9600
C15 H15C 0.9600
C16 H16A 0.9700
C16 H16B 0.9700
C16 C17 1.5080(19)
C17 C18 1.4748(19)
C17 C24 1.357(2)
C18 C19 1.397(2)
C18 C23 1.390(2)
C19 H19 0.9300
C19 C20 1.373(3)
C20 H20 0.9300
C20 C21 1.373(3)
C21 H21 0.9300
C21 C22 1.374(3)
C22 H22 0.9300
C22 C23 1.383(2)
C23 H23 0.9300
C24 C25 1.472(2)
C26 C27 1.456(2)
C27 C28 1.393(2)
C27 C32 1.389(2)
C28 H28 0.9300
C28 C29 1.384(3)
C29 H29 0.9300
C29 C30 1.374(3)
C30 H30 0.9300
C30 C31 1.373(3)
C31 H31 0.9300
C31 C32 1.380(2)
C32 H32 0.9300

loop_
_geom_torsion_atom_site_label_1
_geom_torsion_atom_site_label_2
_geom_torsion_atom_site_label_3
_geom_torsion_atom_site_label_4
_geom_torsion
O4 C26 C27 C28 -5.3(2)
O4 C26 C27 C32 177.14(14)
N1 C24 C25 O3 177.15(19)
N1 C24 C25 O4 -1.37(16)
N1 C26 C27 C28 172.61(16)
N1 C26 C27 C32 -4.9(2)
C1 C2 C3 C4 0.3(3)
C1 C6 C7 C8 -1.2(3)
C1 C10 C11 C12 -71.48(17)
C1 C10 C11 C16 163.35(13)
C2 C1 C6 C5 1.0(2)
C2 C1 C6 C7 -179.82(16)
C2 C1 C10 C9 -178.55(16)
C2 C1 C10 C11 1.3(2)
C2 C3 C4 C5 0.6(3)
C3 C4 C5 C6 -0.7(3)
C4 C5 C6 C1 -0.1(3)
C4 C5 C6 C7 -179.3(2)
C5 C6 C7 C8 177.9(2)
C6 C1 C2 C3 -1.1(2)
C6 C1 C10 C9 0.6(2)
C6 C1 C10 C11 -179.53(14)
C6 C7 C8 C9 -0.1(3)
C7 C8 C9 C10 1.8(3)
C8 C9 C10 C1 -2.0(3)
C8 C9 C10 C11 178.13(16)
C9 C10 C11 C12 108.40(17)
C9 C10 C11 C16 -16.8(2)
C10 C1 C2 C3 178.05(17)
C10 C1 C6 C5 -178.19(16)
C10 C1 C6 C7 1.0(2)
C10 C11 C12 C13 -36.1(2)
C10 C11 C12 C14 146.11(13)
C10 C11 C16 C17 -174.66(12)
C11 C12 C14 O1 -12.4(2)
C11 C12 C14 O2 168.05(14)
C11 C16 C17 C18 -90.90(16)
C11 C16 C17 C24 87.72(16)
C12 C11 C16 C17 59.09(16)
C13 C12 C14 O1 169.72(19)
C13 C12 C14 O2 -9.8(2)
C15 O2 C14 O1 3.6(3)
C15 O2 C14 C12 -176.84(16)
C16 C11 C12 C13 89.66(19)
C16 C11 C12 C14 -88.14(15)
C16 C17 C18 C19 -31.0(2)
C16 C17 C18 C23 146.35(15)
C16 C17 C24 N1 178.10(13)
C16 C17 C24 C25 -0.6(2)
C17 C18 C19 C20 178.14(18)
C17 C18 C23 C22 -176.50(17)
C17 C24 C25 O3 -3.9(3)
C17 C24 C25 O4 177.55(14)
C18 C17 C24 N1 -3.3(2)
C18 C17 C24 C25 177.94(14)
C18 C19 C20 C21 -1.8(3)
C19 C18 C23 C22 1.0(3)
C19 C20 C21 C22 1.3(3)
C20 C21 C22 C23 0.3(3)
C21 C22 C23 C18 -1.5(3)
C23 C18 C19 C20 0.6(3)
C24 N1 C26 O4 0.32(17)
C24 N1 C26 C27 -177.60(14)
C24 C17 C18 C19 150.41(16)
C24 C17 C18 C23 -32.2(2)
C25 O4 C26 N1 -1.22(18)
C25 O4 C26 C27 176.96(13)
C26 O4 C25 O3 -177.28(16)
C26 O4 C25 C24 1.50(16)
C26 N1 C24 C17 -178.23(15)
C26 N1 C24 C25 0.67(16)
C26 C27 C28 C29 -175.94(15)
C26 C27 C32 C31 176.30(16)
C27 C28 C29 C30 -0.1(3)
C28 C27 C32 C31 -1.3(2)
C28 C29 C30 C31 -1.7(3)
C29 C30 C31 C32 2.0(3)
C30 C31 C32 C27 -0.5(3)
C32 C27 C28 C29 1.6(2)
